data_1007096
loop_
_publ_author_name
'Averbuch-Pouchot, M T'
'Durif, A'

_publ_section_title
;
Structure of a potassium diphosphate tellurate hydrate (K~3~ H P~2~
O~7~) (Te (O H)~6~) (H~2~ O)
;
_journal_coden_ASTM ACSCEE
_journal_name_full 'Acta Crystallographica C (39,1983-)'
_journal_page_first 27
_journal_page_last 28
_journal_volume 39
_journal_year 1983
_chemical_formula_structural '(K3 H P2 O7) (Te (O H)6) (H2 O)'
_chemical_formula_sum 'H9 K3 O14 P2 Te'
_chemical_name_systematic
;
Potassium hydrogendiphosphate (telluric acid) hydrate
;
_space_group_IT_number 2
_symmetry_cell_setting triclinic
_symmetry_Int_Tables_number 2
_symmetry_space_group_name_Hall '-P 1'
_symmetry_space_group_name_H-M 'P -1'
_cell_angle_alpha 109.49(6)
_cell_angle_beta 84.34(7)
_cell_angle_gamma 101.83(7)
_cell_formula_units_Z 2
_cell_length_a 15.98(8)
_cell_length_b 7.226(5)
_cell_length_c 6.253(5)
_cell_volume 665.9
_refine_ls_R_factor_all 0.036
_cod_database_code 1007096

loop_
_symmetry_equiv_pos_as_xyz
x,y,z
-x,-y,-z

loop_
_atom_site_label
_atom_site_type_symbol
_atom_site_symmetry_multiplicity
_atom_site_Wyckoff_symbol
_atom_site_fract_x
_atom_site_fract_y
_atom_site_fract_z
_atom_site_occupancy
_atom_site_attached_hydrogens
_atom_site_calc_flag
Te1 Te6+ 1 g 0. 0.5 0.5 1. 0 d
Te2 Te6+ 1 h 0.5 0.5 0.5 1. 0 d
K1 K1+ 2 i 0.58827(10) 0.1845(2) 0.8186(2) 1. 0 d
K2 K1+ 2 i 0.93837(9) 0.8386(2) 0.1833(3) 1. 0 d
K3 K1+ 2 i 0.26224(7) 0.4958(2) 0.6347(2) 1. 0 d
P1 P5+ 2 i 0.18418(8) 1.0001(2) 0.1536(2) 1. 0 d
P2 P5+ 2 i 0.32059(8) 0.0334(2) 0.8024(2) 1. 0 d
O1 O2- 2 i 0.3995(2) 0.4566(6) 0.3362(7) 1. 1 d
O2 O2- 2 i 0.5047(3) 0.7826(5) 0.5800(7) 1. 1 d
O3 O2- 2 i 0.4285(2) 0.5096(6) 0.7667(7) 1. 1 d
O4 O2- 2 i 0.0922(3) 0.5450(7) 0.6940(8) 1. 1 d
O5 O2- 2 i 0.0736(3) 0.4028(7) 0.2440(8) 1. 1 d
O6 O2- 2 i 0.0321(3) 0.7681(7) 0.4904(8) 1. 1 d
O7 O2- 2 i 0.1885(3) 0.9039(6) 0.3359(7) 1. 0 d
O8 O2- 2 i 0.1078(3) 0.9016(6) 0.0094(7) 1. 0 d
O9 O2- 2 i 0.1943(3) 0.2231(5) 0.2510(7) 1. 0 d
O10 O2- 2 i 0.2692(2) 0.9478(6) -0.0057(7) 1. 1 d
O11 O2- 2 i 0.3489(2) 0.8571(6) 0.6278(7) 1. 0 d
O12 O2- 2 i 0.2552(3) 0.1150(6) 0.7055(7) 1. 0 d
O13 O2- 2 i 0.3914(3) 0.1988(6) -0.0827(7) 1. 0 d
O14 O2- 2 i 0.2568(3) 0.5499(6) 0.0872(8) 1. 2 d

loop_
_atom_type_symbol
_atom_type_oxidation_number
Te6+ 6.000
K1+ 1.000
P5+ 5.000
O2- -2.000
H1+ 1.000
